data_7135350
loop_
_publ_author_name
'Zhang, Ying'
'Sha, Renmanduhu'
'Gong, Jianye'
'Liu, Lingxiu'
'Feng, Lina'
'Zhang, Weijing'
'Jiang, Guoyu'
'Wang, Jianguo'

_publ_section_title
;
 The anion-&#x3c0;<sup>+</sup> interaction strategy enhances the PDT
 antibacterial performance of AIE-active photosensitizers.
;
_journal_issue 18
_journal_name_full 'Chemical communications (Cambridge, England)'
_journal_page_first 5326
_journal_page_last 5330
_journal_paper_doi 10.1039/d5cc07430d
_journal_volume 62
_journal_year 2026
_chemical_formula_moiety 'C H Cl3, C48 H34 N4'
_chemical_formula_sum 'C49 H35 Cl3 N4'
_chemical_formula_weight 786.16
_space_group_crystal_system triclinic
_space_group_IT_number 2
_space_group_name_Hall '-P 1'
_space_group_name_H-M_alt 'P -1'
_atom_sites_solution_hydrogens geom
_atom_sites_solution_primary direct
_atom_sites_solution_secondary difmap
_audit_block_doi 10.5517/ccdc.csd.cc2qqr5d
_audit_creation_date 2026-01-20
_audit_creation_method
;
Olex2 1.5-beta
(compiled 2022.04.07 svn.rca3783a0 for OlexSys, GUI svn.r6439)
;
_audit_update_record
;
2026-02-04 deposited with the CCDC.	2026-02-13 downloaded from the CCDC.
;
_cell_angle_alpha 85.184(2)
_cell_angle_beta 80.187(2)
_cell_angle_gamma 68.756(2)
_cell_formula_units_Z 2
_cell_length_a 10.2442(2)
_cell_length_b 10.4061(3)
_cell_length_c 19.7416(5)
_cell_measurement_reflns_used 10658
_cell_measurement_temperature 120.00(10)
_cell_measurement_theta_max 73.8990
_cell_measurement_theta_min 4.5530
_cell_volume 1932.23(9)
_computing_cell_refinement 'CrysAlisPro 1.171.44.126a (Rigaku OD, 2025)'
_computing_data_collection 'CrysAlisPro system (CCD 44.126a 64-bit (release 23-10-2025))'
_computing_data_reduction 'CrysAlisPro 1.171.44.126a (Rigaku OD, 2025)'
_computing_molecular_graphics 'Olex2 1.5-beta (Dolomanov et al., 2009)'
_computing_publication_material 'Olex2 1.5-beta (Dolomanov et al., 2009)'
_computing_structure_refinement 'SHELXL 2018/3 (Sheldrick, 2015)'
_computing_structure_solution 'SHELXS  (Sheldrick, 2008)'
_diffrn_ambient_temperature 120.00(10)
_diffrn_detector 'Hybrid Pixel Array Detector'
_diffrn_detector_area_resol_mean 10.0000
_diffrn_detector_type HyPix
_diffrn_measured_fraction_theta_full 0.981
_diffrn_measured_fraction_theta_max 0.980
_diffrn_measurement_details
;
List of Runs (angles in degrees, time in seconds):

  # Type    Start    End  Width  t~exp~   \w     \q     \k     \f   Frames
#--------------------------------------------------------------------------
  1  \w     52.00  82.00   0.50    0.40    --  107.57 -95.00-180.00   60
  2  \w     68.00  93.00   0.50    0.40    --  107.57-122.00 -76.00   50
  3  \w     57.00  90.00   0.50    0.40    --  107.57 -95.00 -60.00   66
  4  \w     35.00  92.00   0.50    0.40    --  107.57 -95.00-150.00  114
  5  \w     43.00  91.00   0.50    0.40    --  107.57 -95.00   0.00   96
  6  \w     51.00  92.00   0.50    0.40    --  107.57 -95.00  90.00   82
  7  \w    -34.00  20.00   0.50    0.10    --   42.99 -38.00 150.00  108
  8  \w     27.00  53.00   0.50    0.10    --   42.99-122.00 -76.00   52
  9  \w     24.00  54.00   0.50    0.10    --   42.99-126.00-150.00   60
 10  \w     58.00  91.00   0.50    0.10    --   42.99-126.00-150.00   66
 11  \w     46.00  74.00   0.50    0.10    --   42.99 -99.00-120.00   56
 12  \w      9.00  42.00   0.50    0.10    --   42.99 -99.00-120.00   66
 13  \w     98.00 159.00   0.50    0.40    --  107.57 122.00   5.00  122
 14  \w    144.00 173.00   0.50    0.40    --  107.57  77.00 150.00   58
 15  \w    112.00 138.00   0.50    0.40    --  107.57  77.00 150.00   52
 16  \w     95.00 169.00   0.50    0.40    --  107.57  30.00 -60.00  148
 17  \w     95.00 130.00   0.50    0.40    --  107.57  15.00 -60.00   70
 18  \w     93.00 138.00   0.50    0.40    --  107.57  15.00-150.00   90
 19  \w    -13.00  32.00   0.50    0.10    --  -42.99  38.00-180.00   90
 20  \w    -11.00  28.00   0.50    0.10    --  -42.99  38.00 -30.00   78
 21  \w    -15.00  34.00   0.50    0.10    --  -42.99  38.00 -60.00   98
 22  \w      2.00  29.00   0.50    0.10    --  -42.99  38.00-120.00   54
 23  \w    -11.00  31.00   0.50    0.10    --  -42.99  38.00 -90.00   84
 24  \w    -14.00  24.00   0.50    0.10    --  -42.99  38.00  60.00   76
 25  \w    -92.00 -67.00   0.50    0.40    -- -103.00 100.00 -34.12   50
 26  \w    -57.00 -30.00   0.50    0.40    -- -103.00 126.00 -60.00   54
 27  \w    -67.00 -37.00   0.50    0.40    -- -103.00 126.00-180.00   60
 28  \w   -101.00 -75.00   0.50    0.40    -- -103.00 126.00-180.00   52
 29  \w    -89.00 -15.00   0.50    0.10    --  -42.99 122.00   5.00  148
 30  \w    -97.00 -64.00   0.50    0.40    -- -103.00 115.00 -86.16   66
 31  \w    -99.00 -73.00   0.50    0.40    -- -103.00 122.00   5.00   52
 32  \w    -93.00 -68.00   0.50    0.40    -- -103.00 102.00  24.07   50
 33  \w    -98.00 -50.00   0.50    0.40    -- -103.00 119.00  21.62   96
 34  \w    -97.00 -45.00   0.50    0.40    -- -103.00 114.00  86.61  104
 35  \w   -100.00 -29.00   0.50    0.40    -- -103.00 126.00 120.00  142
 36  \w    -97.00 -72.00   0.50    0.40    -- -103.00 115.00 125.52   50
 37  \w    -92.00 -30.00   0.50    0.40    -- -103.00 101.00 -89.64  124
 38  \w    -63.00 -31.00   0.50    0.40    -- -103.00  77.00 -30.00   64
 39  \w    -69.00 -43.00   0.50    0.40    -- -103.00  77.00-150.00   52
 40  \w    -56.00 -30.00   0.50    0.40    -- -103.00  77.00  30.00   52
 41  \w    -67.00 -31.00   0.50    0.40    -- -103.00  77.00  90.00   72
 42  \w    -65.00 -35.00   0.50    0.40    -- -103.00  77.00 150.00   60
 43  \w   -133.00 -97.00   0.50    0.40    -- -103.00 -15.00  60.00   72
 44  \w   -129.00 -97.00   0.50    0.40    -- -103.00 -15.00  90.00   64
 45  \w   -163.00-101.00   0.50    0.40    -- -103.00 -45.00  60.00  124
 46  \w   -131.00 -98.00   0.50    0.40    -- -103.00 -15.00 -30.00   66
 47  \w   -114.00 -89.00   0.50    0.40    -- -103.00 -30.00-150.00   50
 48  \w   -144.00 -92.00   0.50    0.40    -- -103.00-122.00 -76.00  104
;
_diffrn_measurement_device 'four-circle diffractometer'
_diffrn_measurement_device_type 'ROD, SynergyCustom system, HyPix'
_diffrn_measurement_method '\w scans'
_diffrn_orient_matrix_type 'CrysAlisPro convention (1999,Acta A55,543-557)'
_diffrn_orient_matrix_UB_11 0.0011468000
_diffrn_orient_matrix_UB_12 -0.0751883000
_diffrn_orient_matrix_UB_13 -0.0641981000
_diffrn_orient_matrix_UB_21 -0.0101015000
_diffrn_orient_matrix_UB_22 -0.1246687000
_diffrn_orient_matrix_UB_23 0.0455921000
_diffrn_orient_matrix_UB_31 -0.1628963000
_diffrn_orient_matrix_UB_32 0.0636274000
_diffrn_orient_matrix_UB_33 0.0086857000
_diffrn_radiation_monochromator mirror
_diffrn_radiation_probe x-ray
_diffrn_radiation_type 'Cu K\a'
_diffrn_radiation_wavelength 1.54184
_diffrn_reflns_av_R_equivalents 0.0373
_diffrn_reflns_av_unetI/netI 0.0376
_diffrn_reflns_Laue_measured_fraction_full 0.981
_diffrn_reflns_Laue_measured_fraction_max 0.980
_diffrn_reflns_limit_h_max 10
_diffrn_reflns_limit_h_min -12
_diffrn_reflns_limit_k_max 12
_diffrn_reflns_limit_k_min -12
_diffrn_reflns_limit_l_max 23
_diffrn_reflns_limit_l_min -23
_diffrn_reflns_number 18697
_diffrn_reflns_point_group_measured_fraction_full 0.981
_diffrn_reflns_point_group_measured_fraction_max 0.980
_diffrn_reflns_theta_full 67.6840
_diffrn_reflns_theta_max 68.251
_diffrn_reflns_theta_min 4.547
_diffrn_source 'Rotating-anode X-ray tube'
_diffrn_source_type 'Rigaku (Cu) X-ray Source'
_exptl_absorpt_coefficient_mu 2.468
_exptl_absorpt_correction_T_max 1.00000
_exptl_absorpt_correction_T_min 0.80716
_exptl_absorpt_correction_type multi-scan
_exptl_absorpt_process_details
;
CrysAlisPro 1.171.44.126a (Rigaku Oxford Diffraction, 2025)
Empirical absorption correction using spherical harmonics,
implemented in SCALE3 ABSPACK scaling algorithm.
;
_exptl_crystal_colour 'clear light yellow'
_exptl_crystal_density_diffrn 1.351
_exptl_crystal_description block
_exptl_crystal_F_000 816
_exptl_crystal_size_max 0.16
_exptl_crystal_size_mid 0.13
_exptl_crystal_size_min 0.09
_refine_diff_density_max 0.383
_refine_diff_density_min -0.332
_refine_diff_density_rms 0.055
_refine_ls_extinction_method none
_refine_ls_goodness_of_fit_ref 1.030
_refine_ls_hydrogen_treatment constr
_refine_ls_matrix_type full
_refine_ls_number_parameters 505
_refine_ls_number_reflns 6937
_refine_ls_number_restraints 0
_refine_ls_restrained_S_all 1.030
_refine_ls_R_factor_all 0.0496
_refine_ls_R_factor_gt 0.0425
_refine_ls_shift/su_max 0.001
_refine_ls_shift/su_mean 0.000
_refine_ls_structure_factor_coef Fsqd
_refine_ls_weighting_details 'w=1/[\s^2^(Fo^2^)+(0.0658P)^2^+0.8377P] where P=(Fo^2^+2Fc^2^)/3'
_refine_ls_weighting_scheme calc
_refine_ls_wR_factor_gt 0.1123
_refine_ls_wR_factor_ref 0.1167
_reflns_Friedel_coverage 0.000
_reflns_number_gt 6034
_reflns_number_total 6937
_reflns_threshold_expression I>=2u(I)
_cod_data_source_file d5cc07430d2.cif
_cod_data_source_block 0566
_cod_depositor_comments 'Adding full bibliography for 7135350--7135352.cif.'
_cod_database_code 7135350
_shelx_shelxl_version_number 2018/3
_chemical_oxdiff_formula 'C H O N B S Cl'
_shelx_space_group_comment
;
The symmetry employed for this shelxl refinement is uniquely defined
by the following loop, which should always be used as a source of
symmetry information in preference to the above space-group names.
They are only intended as comments.
;
_shelx_estimated_absorpt_t_max 0.808
_shelx_estimated_absorpt_t_min 0.694
_diffrn_oxdiff_digest_od_ed
;

;
_diffrn_oxdiff_measurement_exp_name 0566.par
_olex2_refinement_description
;
1. Fixed Uiso
 At 1.2 times of:
  All C(H) groups
2.a Ternary CH refined with riding coordinates:
 C49(H49)
2.b Aromatic/amide H refined with riding coordinates:
 C2(H2), C3(H3), C4(H4), C5(H5), C6(H6), C8(H8), C9(H9), C10(H10), C11(H11),
 C12(H12), C14(H14), C15(H15), C17(H17), C18(H18), C20(H20), C22(H22), C23(H23),
  C25(H25), C28(H28), C30(H30), C32(H32), C33(H33), C35(H35), C36(H36),
 C38(H38), C39(H39), C40(H40), C41(H41), C42(H42), C44(H44), C45(H45), C46(H46),
  C47(H47), C48(H48)
;
_olex2_submission_special_instructions 'No special instructions were received'
_oxdiff_exptl_absorpt_empirical_details
;
Empirical correction (ABSPACK) includes:
- Absorption correction using spherical harmonics
- Frame scaling
;
_oxdiff_exptl_absorpt_empirical_full_max 1.460
_oxdiff_exptl_absorpt_empirical_full_min 0.422

loop_
_space_group_symop_operation_xyz
'x, y, z'
'-x, -y, -z'

loop_
_atom_site_label
_atom_site_type_symbol
_atom_site_fract_x
_atom_site_fract_y
_atom_site_fract_z
_atom_site_U_iso_or_equiv
_atom_site_adp_type
_atom_site_occupancy
_atom_site_refinement_flags_posn
Cl1 Cl 0.61783(5) 0.19027(6) 0.41183(3) 0.03801(14) Uani 1.000000 .
Cl2 Cl 0.89784(6) 0.08050(5) 0.45097(3) 0.03684(14) Uani 1.000000 .
Cl3 Cl 0.84380(6) 0.26666(5) 0.33333(3) 0.03679(14) Uani 1.000000 .
C49 C 0.7717(2) 0.2251(2) 0.41640(10) 0.0272(4) Uani 1.000000 .
H49 H 0.7464(2) 0.3055(2) 0.44679(10) 0.0327(5) Uiso 1.000000 R
N1 N 0.15209(16) 0.94177(16) 0.18691(8) 0.0237(3) Uani 1.000000 .
N2 N 0.63853(16) 0.52092(16) 0.45352(9) 0.0254(3) Uani 1.000000 .
N3 N 0.81607(17) 0.38659(17) 0.54551(9) 0.0273(4) Uani 1.000000 .
N4 N 1.33984(16) 0.05768(16) 0.81512(8) 0.0245(3) Uani 1.000000 .
C1 C 0.08117(19) 1.08679(19) 0.17931(9) 0.0218(4) Uani 1.000000 .
C2 C -0.05525(19) 1.1367(2) 0.16194(10) 0.0244(4) Uani 1.000000 .
H2 H -0.10093(19) 1.0742(2) 0.15646(10) 0.0292(5) Uiso 1.000000 R
C3 C -0.1243(2) 1.2775(2) 0.15266(10) 0.0282(4) Uani 1.000000 .
H3 H -0.2166(2) 1.3108(2) 0.14022(10) 0.0338(5) Uiso 1.000000 R
C4 C -0.0596(2) 1.3699(2) 0.16141(11) 0.0309(4) Uani 1.000000 .
H4 H -0.1067(2) 1.4662(2) 0.15483(11) 0.0370(5) Uiso 1.000000 R
C5 C 0.0753(2) 1.3197(2) 0.17993(11) 0.0292(4) Uani 1.000000 .
H5 H 0.1194(2) 1.3826(2) 0.18708(11) 0.0350(5) Uiso 1.000000 R
C6 C 0.14627(19) 1.1799(2) 0.18809(10) 0.0244(4) Uani 1.000000 .
H6 H 0.23930(19) 1.1471(2) 0.19968(10) 0.0293(5) Uiso 1.000000 R
C7 C 0.15323(17) 0.85591(19) 0.13408(10) 0.0212(4) Uani 1.000000 .
C8 C 0.14686(18) 0.7242(2) 0.15027(10) 0.0242(4) Uani 1.000000 .
H8 H 0.13557(18) 0.6938(2) 0.19690(10) 0.0291(5) Uiso 1.000000 R
C9 C 0.1571(2) 0.6387(2) 0.09783(11) 0.0288(4) Uani 1.000000 .
H9 H 0.1569(2) 0.5481(2) 0.10884(11) 0.0346(5) Uiso 1.000000 R
C10 C 0.1677(2) 0.6832(2) 0.02980(11) 0.0297(4) Uani 1.000000 .
H10 H 0.1754(2) 0.6236(2) -0.00581(11) 0.0356(5) Uiso 1.000000 R
C11 C 0.16667(19) 0.8165(2) 0.01430(10) 0.0276(4) Uani 1.000000 .
H11 H 0.16947(19) 0.8495(2) -0.03208(10) 0.0331(5) Uiso 1.000000 R
C12 C 0.16168(18) 0.9013(2) 0.06566(10) 0.0246(4) Uani 1.000000 .
H12 H 0.16402(18) 0.9910(2) 0.05422(10) 0.0295(5) Uiso 1.000000 R
C13 C 0.23809(18) 0.88813(19) 0.23886(9) 0.0213(4) Uani 1.000000 .
C14 C 0.20937(18) 0.95633(19) 0.30051(10) 0.0238(4) Uani 1.000000 .
H14 H 0.12810(18) 1.03770(19) 0.30873(10) 0.0285(5) Uiso 1.000000 R
C15 C 0.29811(19) 0.90677(19) 0.35005(10) 0.0236(4) Uani 1.000000 .
H15 H 0.27825(19) 0.95650(19) 0.39105(10) 0.0283(5) Uiso 1.000000 R
C16 C 0.41601(18) 0.78518(19) 0.34071(10) 0.0224(4) Uani 1.000000 .
C17 C 0.35624(19) 0.7656(2) 0.22928(10) 0.0238(4) Uani 1.000000 .
H17 H 0.37809(19) 0.7171(2) 0.18775(10) 0.0286(5) Uiso 1.000000 R
C18 C 0.44097(19) 0.7153(2) 0.28011(10) 0.0241(4) Uani 1.000000 .
H18 H 0.51848(19) 0.6305(2) 0.27341(10) 0.0289(5) Uiso 1.000000 R
C19 C 0.51201(18) 0.72794(19) 0.39254(9) 0.0219(4) Uani 1.000000 .
C20 C 0.57150(18) 0.80247(19) 0.42382(10) 0.0219(4) Uani 1.000000 .
H20 H 0.54863(18) 0.89832(19) 0.41376(10) 0.0263(4) Uiso 1.000000 R
C21 C 0.66598(18) 0.73642(19) 0.47057(9) 0.0205(4) Uani 1.000000 .
C22 C 0.7325(2) 0.8076(2) 0.50477(10) 0.0262(4) Uani 1.000000 .
H22 H 0.7125(2) 0.9035(2) 0.49595(10) 0.0315(5) Uiso 1.000000 R
C23 C 0.8233(2) 0.7396(2) 0.54939(11) 0.0264(4) Uani 1.000000 .
H23 H 0.8667(2) 0.7887(2) 0.57083(11) 0.0317(5) Uiso 1.000000 R
C24 C 0.85523(18) 0.59536(19) 0.56495(9) 0.0200(4) Uani 1.000000 .
C25 C 0.55063(19) 0.5861(2) 0.41005(10) 0.0259(4) Uani 1.000000 .
H25 H 0.51017(19) 0.5339(2) 0.38888(10) 0.0311(5) Uiso 1.000000 R
C26 C 0.69672(17) 0.59454(19) 0.48402(9) 0.0198(4) Uani 1.000000 .
C27 C 0.79133(17) 0.52262(18) 0.53256(9) 0.0195(4) Uani 1.000000 .
C28 C 0.94734(18) 0.52164(19) 0.61157(10) 0.0214(4) Uani 1.000000 .
H28 H 0.99226(18) 0.56801(19) 0.63380(10) 0.0256(4) Uiso 1.000000 R
C29 C 0.97361(17) 0.38288(19) 0.62557(9) 0.0198(4) Uani 1.000000 .
C30 C 0.9017(2) 0.3223(2) 0.59010(11) 0.0270(4) Uani 1.000000 .
H30 H 0.9168(2) 0.2274(2) 0.59934(11) 0.0324(5) Uiso 1.000000 R
C31 C 1.06966(17) 0.29913(18) 0.67409(9) 0.0197(4) Uani 1.000000 .
C32 C 1.12681(18) 0.35882(19) 0.71690(10) 0.0220(4) Uani 1.000000 .
H32 H 1.10425(18) 0.45589(19) 0.71474(10) 0.0264(4) Uiso 1.000000 R
C33 C 1.21546(18) 0.27955(19) 0.76233(10) 0.0232(4) Uani 1.000000 .
H33 H 1.25211(18) 0.32343(19) 0.79072(10) 0.0278(5) Uiso 1.000000 R
C34 C 1.25197(17) 0.13674(19) 0.76723(9) 0.0209(4) Uani 1.000000 .
C35 C 1.19691(18) 0.07600(19) 0.72435(10) 0.0220(4) Uani 1.000000 .
H35 H 1.22046(18) -0.02119(19) 0.72630(10) 0.0264(4) Uiso 1.000000 R
C36 C 1.10874(19) 0.15514(19) 0.67915(10) 0.0228(4) Uani 1.000000 .
H36 H 1.07328(19) 0.11066(19) 0.65047(10) 0.0273(5) Uiso 1.000000 R
C37 C 1.42971(18) -0.08150(19) 0.80208(10) 0.0225(4) Uani 1.000000 .
C38 C 1.4462(2) -0.1808(2) 0.85515(11) 0.0285(4) Uani 1.000000 .
H38 H 1.3988(2) -0.1550(2) 0.90035(11) 0.0342(5) Uiso 1.000000 R
C39 C 1.5316(2) -0.3170(2) 0.84235(13) 0.0369(5) Uani 1.000000 .
H39 H 1.5423(2) -0.3838(2) 0.87886(13) 0.0443(6) Uiso 1.000000 R
C40 C 1.6007(2) -0.3559(2) 0.77727(14) 0.0410(6) Uani 1.000000 .
H40 H 1.6574(2) -0.4497(2) 0.76851(14) 0.0492(7) Uiso 1.000000 R
C41 C 1.5872(2) -0.2576(2) 0.72441(13) 0.0398(5) Uani 1.000000 .
H41 H 1.6358(2) -0.2839(2) 0.67944(13) 0.0478(6) Uiso 1.000000 R
C42 C 1.50296(19) -0.1206(2) 0.73690(11) 0.0288(4) Uani 1.000000 .
H42 H 1.49555(19) -0.0535(2) 0.70062(11) 0.0346(5) Uiso 1.000000 R
C43 C 1.33390(19) 0.11535(19) 0.87894(10) 0.0230(4) Uani 1.000000 .
C44 C 1.4575(2) 0.1078(2) 0.90189(10) 0.0282(4) Uani 1.000000 .
H44 H 1.5468(2) 0.0628(2) 0.87514(10) 0.0339(5) Uiso 1.000000 R
C45 C 1.4508(2) 0.1657(3) 0.96352(11) 0.0358(5) Uani 1.000000 .
H45 H 1.5357(2) 0.1602(3) 0.97882(11) 0.0429(6) Uiso 1.000000 R
C46 C 1.3209(2) 0.2318(2) 1.00324(11) 0.0347(5) Uani 1.000000 .
H46 H 1.3166(2) 0.2723(2) 1.04531(11) 0.0416(6) Uiso 1.000000 R
C47 C 1.1984(2) 0.2379(2) 0.98090(11) 0.0326(5) Uani 1.000000 .
H47 H 1.1093(2) 0.2823(2) 1.00800(11) 0.0391(6) Uiso 1.000000 R
C48 C 1.2037(2) 0.1799(2) 0.91943(10) 0.0283(4) Uani 1.000000 .
H48 H 1.1186(2) 0.1841(2) 0.90478(10) 0.0340(5) Uiso 1.000000 R

loop_
_atom_site_aniso_label
_atom_site_aniso_U_11
_atom_site_aniso_U_22
_atom_site_aniso_U_33
_atom_site_aniso_U_12
_atom_site_aniso_U_13
_atom_site_aniso_U_23
Cl1 0.0259(2) 0.0459(3) 0.0427(3) -0.0139(2) -0.0023(2) -0.0041(2)
Cl2 0.0422(3) 0.0291(3) 0.0403(3) -0.0079(2) -0.0198(2) -0.0007(2)
Cl3 0.0407(3) 0.0382(3) 0.0310(3) -0.0169(2) 0.0018(2) 0.0003(2)
C49 0.0295(10) 0.0270(10) 0.0260(10) -0.0101(8) -0.0056(8) -0.0022(8)
N1 0.0234(8) 0.0239(8) 0.0240(8) -0.0054(6) -0.0124(6) 0.0025(6)
N2 0.0231(8) 0.0256(8) 0.0301(9) -0.0078(6) -0.0139(7) 0.0019(7)
N3 0.0274(8) 0.0235(8) 0.0340(9) -0.0075(6) -0.0178(7) 0.0020(7)
N4 0.0228(8) 0.0262(8) 0.0197(8) -0.0001(6) -0.0095(6) -0.0009(6)
C1 0.0216(9) 0.0235(9) 0.0189(9) -0.0054(7) -0.0060(7) 0.0013(7)
C2 0.0218(9) 0.0294(10) 0.0217(9) -0.0079(7) -0.0066(7) 0.0009(7)
C3 0.0240(9) 0.0320(10) 0.0236(10) -0.0018(8) -0.0086(7) -0.0010(8)
C4 0.0338(11) 0.0254(10) 0.0274(11) -0.0019(8) -0.0081(8) -0.0001(8)
C5 0.0361(11) 0.0276(10) 0.0266(10) -0.0139(8) -0.0065(8) 0.0003(8)
C6 0.0211(9) 0.0305(10) 0.0224(9) -0.0087(7) -0.0078(7) 0.0026(7)
C7 0.0130(8) 0.0259(9) 0.0239(10) -0.0037(7) -0.0072(7) -0.0011(7)
C8 0.0191(8) 0.0290(10) 0.0242(10) -0.0072(7) -0.0076(7) 0.0042(7)
C9 0.0247(9) 0.0261(10) 0.0369(12) -0.0083(8) -0.0094(8) -0.0005(8)
C10 0.0221(9) 0.0376(11) 0.0296(11) -0.0086(8) -0.0054(8) -0.0084(8)
C11 0.0210(9) 0.0397(11) 0.0210(10) -0.0096(8) -0.0036(7) 0.0010(8)
C12 0.0174(8) 0.0296(10) 0.0265(10) -0.0076(7) -0.0058(7) 0.0026(8)
C13 0.0192(8) 0.0259(9) 0.0201(9) -0.0079(7) -0.0084(7) 0.0044(7)
C14 0.0177(8) 0.0260(9) 0.0245(10) -0.0033(7) -0.0060(7) 0.0022(7)
C15 0.0231(9) 0.0254(9) 0.0214(10) -0.0065(7) -0.0064(7) 0.0003(7)
C16 0.0190(8) 0.0266(9) 0.0221(9) -0.0082(7) -0.0066(7) 0.0038(7)
C17 0.0204(9) 0.0283(10) 0.0214(9) -0.0057(7) -0.0061(7) -0.0016(7)
C18 0.0172(8) 0.0271(9) 0.0257(10) -0.0038(7) -0.0069(7) 0.0009(7)
C19 0.0163(8) 0.0280(9) 0.0199(9) -0.0050(7) -0.0058(7) 0.0015(7)
C20 0.0194(8) 0.0230(9) 0.0212(9) -0.0048(7) -0.0050(7) 0.0029(7)
C21 0.0175(8) 0.0246(9) 0.0187(9) -0.0067(7) -0.0027(7) 0.0001(7)
C22 0.0293(10) 0.0226(9) 0.0291(10) -0.0098(8) -0.0111(8) 0.0029(8)
C23 0.0290(10) 0.0252(10) 0.0297(10) -0.0116(8) -0.0129(8) 0.0010(8)
C24 0.0172(8) 0.0240(9) 0.0189(9) -0.0072(7) -0.0035(6) -0.0007(7)
C25 0.0248(9) 0.0285(10) 0.0283(10) -0.0099(8) -0.0145(8) 0.0024(8)
C26 0.0145(8) 0.0240(9) 0.0197(9) -0.0045(7) -0.0037(6) -0.0016(7)
C27 0.0141(8) 0.0230(9) 0.0200(9) -0.0044(7) -0.0036(7) -0.0012(7)
C28 0.0193(8) 0.0250(9) 0.0216(9) -0.0083(7) -0.0071(7) -0.0004(7)
C29 0.0154(8) 0.0256(9) 0.0174(9) -0.0057(7) -0.0035(6) -0.0011(7)
C30 0.0282(10) 0.0214(9) 0.0339(11) -0.0068(7) -0.0179(8) 0.0036(8)
C31 0.0144(8) 0.0243(9) 0.0184(9) -0.0043(7) -0.0031(6) -0.0011(7)
C32 0.0194(8) 0.0223(9) 0.0240(10) -0.0054(7) -0.0072(7) -0.0004(7)
C33 0.0202(9) 0.0269(9) 0.0236(10) -0.0073(7) -0.0078(7) -0.0026(7)
C34 0.0147(8) 0.0278(9) 0.0176(9) -0.0033(7) -0.0052(6) -0.0005(7)
C35 0.0203(8) 0.0225(9) 0.0212(9) -0.0044(7) -0.0058(7) 0.0008(7)
C36 0.0225(9) 0.0255(9) 0.0220(9) -0.0083(7) -0.0077(7) -0.0019(7)
C37 0.0165(8) 0.0259(9) 0.0258(10) -0.0052(7) -0.0103(7) -0.0008(7)
C38 0.0223(9) 0.0352(11) 0.0294(11) -0.0103(8) -0.0104(8) 0.0050(8)
C39 0.0357(11) 0.0295(11) 0.0516(14) -0.0135(9) -0.0244(10) 0.0118(10)
C40 0.0322(11) 0.0288(11) 0.0608(16) 0.0001(9) -0.0261(11) -0.0060(10)
C41 0.0262(10) 0.0434(13) 0.0426(13) 0.0013(9) -0.0094(9) -0.0149(10)
C42 0.0210(9) 0.0337(11) 0.0279(11) -0.0034(8) -0.0074(8) -0.0014(8)
C43 0.0214(9) 0.0268(9) 0.0191(9) -0.0055(7) -0.0069(7) 0.0020(7)
C44 0.0186(9) 0.0385(11) 0.0261(10) -0.0075(8) -0.0053(7) -0.0012(8)
C45 0.0259(10) 0.0562(14) 0.0295(11) -0.0168(9) -0.0100(8) -0.0031(10)
C46 0.0348(11) 0.0482(13) 0.0235(10) -0.0146(10) -0.0078(8) -0.0082(9)
C47 0.0216(9) 0.0464(12) 0.0256(11) -0.0069(8) -0.0013(8) -0.0063(9)
C48 0.0198(9) 0.0384(11) 0.0255(10) -0.0065(8) -0.0083(7) -0.0014(8)

loop_
_atom_type_symbol
_atom_type_description
_atom_type_scat_dispersion_real
_atom_type_scat_dispersion_imag
_atom_type_scat_source
C C 0.0181 0.0091 'International Tables Vol C Tables 4.2.6.8 and 6.1.1.4'
H H 0.0000 0.0000 'International Tables Vol C Tables 4.2.6.8 and 6.1.1.4'
Cl Cl 0.3639 0.7018 'International Tables Vol C Tables 4.2.6.8 and 6.1.1.4'
N N 0.0311 0.0180 'International Tables Vol C Tables 4.2.6.8 and 6.1.1.4'

loop_
_geom_angle_atom_site_label_1
_geom_angle_atom_site_label_2
_geom_angle_atom_site_label_3
_geom_angle
_geom_angle_site_symmetry_1
_geom_angle_site_symmetry_3
_geom_angle_publ_flag
Cl2 C49 Cl1 110.24(11) . . ?
Cl3 C49 Cl1 109.57(11) . . ?
Cl3 C49 Cl2 109.84(11) . . ?
H49 C49 Cl1 109.05(7) . . ?
H49 C49 Cl2 109.05(7) . . ?
H49 C49 Cl3 109.05(7) . . ?
C7 N1 C1 117.91(15) . . ?
C13 N1 C1 120.44(15) . . ?
C13 N1 C7 120.80(15) . . ?
C26 N2 C25 118.04(16) . . ?
C30 N3 C27 118.12(16) . . ?
C37 N4 C34 121.12(15) . . ?
C43 N4 C34 119.78(15) . . ?
C43 N4 C37 119.03(14) . . ?
C2 C1 N1 119.43(17) . . ?
C6 C1 N1 121.25(16) . . ?
C6 C1 C2 119.31(17) . . ?
H2 C2 C1 119.95(11) . . ?
C3 C2 C1 120.10(18) . . ?
C3 C2 H2 119.95(11) . . ?
H3 C3 C2 119.73(11) . . ?
C4 C3 C2 120.54(18) . . ?
C4 C3 H3 119.73(11) . . ?
H4 C4 C3 120.47(11) . . ?
C5 C4 C3 119.06(18) . . ?
C5 C4 H4 120.47(12) . . ?
H5 C5 C4 119.49(12) . . ?
C6 C5 C4 121.02(19) . . ?
C6 C5 H5 119.49(11) . . ?
C5 C6 C1 119.94(17) . . ?
H6 C6 C1 120.03(11) . . ?
H6 C6 C5 120.03(11) . . ?
C8 C7 N1 120.48(17) . . ?
C12 C7 N1 120.41(17) . . ?
C12 C7 C8 119.11(17) . . ?
H8 C8 C7 120.17(11) . . ?
C9 C8 C7 119.67(18) . . ?
C9 C8 H8 120.17(12) . . ?
H9 C9 C8 119.47(12) . . ?
C10 C9 C8 121.06(19) . . ?
C10 C9 H9 119.47(12) . . ?
H10 C10 C9 120.51(12) . . ?
C11 C10 C9 118.98(19) . . ?
C11 C10 H10 120.51(12) . . ?
H11 C11 C10 119.66(12) . . ?
C12 C11 C10 120.68(19) . . ?
C12 C11 H11 119.66(12) . . ?
C11 C12 C7 120.37(19) . . ?
H12 C12 C7 119.82(11) . . ?
H12 C12 C11 119.82(12) . . ?
C14 C13 N1 121.01(16) . . ?
C17 C13 N1 120.77(17) . . ?
C17 C13 C14 118.22(16) . . ?
H14 C14 C13 119.61(10) . . ?
C15 C14 C13 120.78(17) . . ?
C15 C14 H14 119.61(11) . . ?
H15 C15 C14 119.39(11) . . ?
C16 C15 C14 121.22(18) . . ?
C16 C15 H15 119.39(11) . . ?
C18 C16 C15 117.56(17) . . ?
C19 C16 C15 122.91(17) . . ?
C19 C16 C18 119.51(16) . . ?
H17 C17 C13 119.89(11) . . ?
C18 C17 C13 120.22(18) . . ?
C18 C17 H17 119.89(11) . . ?
C17 C18 C16 121.92(17) . . ?
H18 C18 C16 119.04(10) . . ?
H18 C18 C17 119.04(11) . . ?
C20 C19 C16 124.63(17) . . ?
C25 C19 C16 118.43(16) . . ?
C25 C19 C20 116.90(16) . . ?
H20 C20 C19 120.02(11) . . ?
C21 C20 C19 119.95(17) . . ?
C21 C20 H20 120.02(11) . . ?
C22 C21 C20 122.91(17) . . ?
C26 C21 C20 118.14(16) . . ?
C26 C21 C22 118.95(16) . . ?
H22 C22 C21 119.55(11) . . ?
C23 C22 C21 120.89(18) . . ?
C23 C22 H22 119.55(11) . . ?
H23 C23 C22 119.25(11) . . ?
C24 C23 C22 121.50(17) . . ?
C24 C23 H23 119.25(10) . . ?
C27 C24 C23 119.05(16) . . ?
C28 C24 C23 123.18(16) . . ?
C28 C24 C27 117.77(16) . . ?
C19 C25 N2 124.81(17) . . ?
H25 C25 N2 117.59(11) . . ?
H25 C25 C19 117.59(10) . . ?
C21 C26 N2 122.15(16) . . ?
C27 C26 N2 117.68(16) . . ?
C27 C26 C21 120.17(16) . . ?
C24 C27 N3 121.95(16) . . ?
C26 C27 N3 118.63(16) . . ?
C26 C27 C24 119.42(16) . . ?
H28 C28 C24 119.44(10) . . ?
C29 C28 C24 121.12(16) . . ?
C29 C28 H28 119.44(10) . . ?
C30 C29 C28 115.52(16) . . ?
C31 C29 C28 123.82(16) . . ?
C31 C29 C30 120.67(16) . . ?
C29 C30 N3 125.53(18) . . ?
H30 C30 N3 117.24(11) . . ?
H30 C30 C29 117.24(11) . . ?
C32 C31 C29 122.12(16) . . ?
C36 C31 C29 121.51(16) . . ?
C36 C31 C32 116.36(16) . . ?
H32 C32 C31 119.24(10) . . ?
C33 C32 C31 121.53(17) . . ?
C33 C32 H32 119.24(11) . . ?
H33 C33 C32 119.32(11) . . ?
C34 C33 C32 121.36(17) . . ?
C34 C33 H33 119.32(10) . . ?
C33 C34 N4 120.62(16) . . ?
C35 C34 N4 121.74(17) . . ?
C35 C34 C33 117.63(16) . . ?
H35 C35 C34 119.55(11) . . ?
C36 C35 C34 120.90(17) . . ?
C36 C35 H35 119.55(11) . . ?
C35 C36 C31 122.22(17) . . ?
H36 C36 C31 118.89(10) . . ?
H36 C36 C35 118.89(11) . . ?
C38 C37 N4 120.27(18) . . ?
C42 C37 N4 120.85(17) . . ?
C42 C37 C38 118.88(18) . . ?
H38 C38 C37 119.79(12) . . ?
C39 C38 C37 120.4(2) . . ?
C39 C38 H38 119.79(14) . . ?
H39 C39 C38 119.77(14) . . ?
C40 C39 C38 120.5(2) . . ?
C40 C39 H39 119.77(13) . . ?
H40 C40 C39 120.20(13) . . ?
C41 C40 C39 119.6(2) . . ?
C41 C40 H40 120.20(14) . . ?
H41 C41 C40 119.84(14) . . ?
C42 C41 C40 120.3(2) . . ?
C42 C41 H41 119.84(14) . . ?
C41 C42 C37 120.3(2) . . ?
H42 C42 C37 119.86(12) . . ?
H42 C42 C41 119.86(14) . . ?
C44 C43 N4 120.55(17) . . ?
C48 C43 N4 120.35(16) . . ?
C48 C43 C44 119.10(18) . . ?
H44 C44 C43 119.88(12) . . ?
C45 C44 C43 120.24(18) . . ?
C45 C44 H44 119.88(11) . . ?
H45 C45 C44 119.73(11) . . ?
C46 C45 C44 120.55(18) . . ?
C46 C45 H45 119.73(12) . . ?
H46 C46 C45 120.38(12) . . ?
C47 C46 C45 119.24(19) . . ?
C47 C46 H46 120.38(12) . . ?
H47 C47 C46 119.63(12) . . ?
C48 C47 C46 120.75(18) . . ?
C48 C47 H47 119.63(11) . . ?
C47 C48 C43 120.11(17) . . ?
H48 C48 C43 119.95(11) . . ?
H48 C48 C47 119.95(11) . . ?

loop_
_geom_bond_atom_site_label_1
_geom_bond_atom_site_label_2
_geom_bond_distance
_geom_bond_site_symmetry_2
_geom_bond_publ_flag
Cl1 C49 1.759(2) . ?
Cl2 C49 1.766(2) . ?
Cl3 C49 1.766(2) . ?
C49 H49 1.0000 . ?
N1 C1 1.426(2) . ?
N1 C7 1.425(2) . ?
N1 C13 1.413(2) . ?
N2 C25 1.315(2) . ?
N2 C26 1.355(2) . ?
N3 C27 1.354(2) . ?
N3 C30 1.316(2) . ?
N4 C34 1.416(2) . ?
N4 C37 1.424(2) . ?
N4 C43 1.423(2) . ?
C1 C2 1.396(3) . ?
C1 C6 1.396(3) . ?
C2 H2 0.9500 . ?
C2 C3 1.389(3) . ?
C3 H3 0.9500 . ?
C3 C4 1.388(3) . ?
C4 H4 0.9500 . ?
C4 C5 1.390(3) . ?
C5 H5 0.9500 . ?
C5 C6 1.380(3) . ?
C6 H6 0.9500 . ?
C7 C8 1.403(3) . ?
C7 C12 1.392(3) . ?
C8 H8 0.9500 . ?
C8 C9 1.387(3) . ?
C9 H9 0.9500 . ?
C9 C10 1.383(3) . ?
C10 H10 0.9500 . ?
C10 C11 1.392(3) . ?
C11 H11 0.9500 . ?
C11 C12 1.382(3) . ?
C12 H12 0.9500 . ?
C13 C14 1.394(3) . ?
C13 C17 1.404(3) . ?
C14 H14 0.9500 . ?
C14 C15 1.388(3) . ?
C15 H15 0.9500 . ?
C15 C16 1.396(3) . ?
C16 C18 1.390(3) . ?
C16 C19 1.478(2) . ?
C17 H17 0.9500 . ?
C17 C18 1.383(3) . ?
C18 H18 0.9500 . ?
C19 C20 1.380(3) . ?
C19 C25 1.411(3) . ?
C20 H20 0.9500 . ?
C20 C21 1.406(3) . ?
C21 C22 1.441(3) . ?
C21 C26 1.405(3) . ?
C22 H22 0.9500 . ?
C22 C23 1.356(3) . ?
C23 H23 0.9500 . ?
C23 C24 1.434(3) . ?
C24 C27 1.412(3) . ?
C24 C28 1.407(2) . ?
C25 H25 0.9500 . ?
C26 C27 1.445(2) . ?
C28 H28 0.9500 . ?
C28 C29 1.382(3) . ?
C29 C30 1.420(3) . ?
C29 C31 1.485(2) . ?
C30 H30 0.9500 . ?
C31 C32 1.401(3) . ?
C31 C36 1.403(3) . ?
C32 H32 0.9500 . ?
C32 C33 1.386(3) . ?
C33 H33 0.9500 . ?
C33 C34 1.394(3) . ?
C34 C35 1.395(3) . ?
C35 H35 0.9500 . ?
C35 C36 1.379(3) . ?
C36 H36 0.9500 . ?
C37 C38 1.395(3) . ?
C37 C42 1.386(3) . ?
C38 H38 0.9500 . ?
C38 C39 1.387(3) . ?
C39 H39 0.9500 . ?
C39 C40 1.373(4) . ?
C40 H40 0.9500 . ?
C40 C41 1.387(4) . ?
C41 H41 0.9500 . ?
C41 C42 1.390(3) . ?
C42 H42 0.9500 . ?
C43 C44 1.390(3) . ?
C43 C48 1.395(3) . ?
C44 H44 0.9500 . ?
C44 C45 1.383(3) . ?
C45 H45 0.9500 . ?
C45 C46 1.389(3) . ?
C46 H46 0.9500 . ?
C46 C47 1.379(3) . ?
C47 H47 0.9500 . ?
C47 C48 1.384(3) . ?
C48 H48 0.9500 . ?

loop_
_geom_torsion_atom_site_label_1
_geom_torsion_atom_site_label_2
_geom_torsion_atom_site_label_3
_geom_torsion_atom_site_label_4
_geom_torsion
_geom_torsion_site_symmetry_1
_geom_torsion_site_symmetry_2
_geom_torsion_site_symmetry_3
_geom_torsion_site_symmetry_4
_geom_torsion_publ_flag
N1 C1 C2 C3 -178.38(18) . . . . ?
N1 C1 C6 C5 179.55(18) . . . . ?
N1 C7 C8 C9 -175.93(16) . . . . ?
N1 C7 C12 C11 178.23(16) . . . . ?
N1 C13 C14 C15 -176.86(17) . . . . ?
N1 C13 C17 C18 178.96(17) . . . . ?
N2 C25 C19 C16 177.69(19) . . . . ?
N2 C25 C19 C20 -0.1(2) . . . . ?
N2 C26 C21 C20 0.0(2) . . . . ?
N2 C26 C21 C22 -179.73(18) . . . . ?
N2 C26 C27 N3 -0.5(2) . . . . ?
N2 C26 C27 C24 179.39(16) . . . . ?
N3 C27 C24 C23 -179.38(18) . . . . ?
N3 C27 C24 C28 0.3(2) . . . . ?
N3 C27 C26 C21 178.48(16) . . . . ?
N3 C30 C29 C28 1.0(2) . . . . ?
N3 C30 C29 C31 -179.1(2) . . . . ?
N4 C34 C33 C32 -178.43(17) . . . . ?
N4 C34 C35 C36 178.45(17) . . . . ?
N4 C37 C38 C39 178.76(17) . . . . ?
N4 C37 C42 C41 -178.18(18) . . . . ?
N4 C43 C44 C45 179.14(19) . . . . ?
N4 C43 C48 C47 -178.92(19) . . . . ?
C1 N1 C7 C8 -145.06(16) . . . . ?
C1 N1 C7 C12 35.38(18) . . . . ?
C1 N1 C13 C14 29.7(2) . . . . ?
C1 N1 C13 C17 -149.28(17) . . . . ?
C1 C2 C3 C4 -0.9(2) . . . . ?
C1 C6 C5 C4 -1.5(2) . . . . ?
C2 C1 N1 C7 48.3(2) . . . . ?
C2 C1 N1 C13 -142.13(17) . . . . ?
C2 C1 C6 C5 0.3(2) . . . . ?
C2 C3 C4 C5 -0.3(2) . . . . ?
C3 C2 C1 C6 0.9(2) . . . . ?
C3 C4 C5 C6 1.5(2) . . . . ?
C6 C1 N1 C7 -130.87(18) . . . . ?
C6 C1 N1 C13 38.7(2) . . . . ?
C7 N1 C13 C14 -161.05(17) . . . . ?
C7 N1 C13 C17 19.9(2) . . . . ?
C7 C8 C9 C10 -2.7(2) . . . . ?
C7 C12 C11 C10 -1.9(2) . . . . ?
C8 C7 N1 C13 45.45(19) . . . . ?
C8 C7 C12 C11 -1.33(19) . . . . ?
C8 C9 C10 C11 -0.5(2) . . . . ?
C9 C8 C7 C12 3.6(2) . . . . ?
C9 C10 C11 C12 2.9(2) . . . . ?
C12 C7 N1 C13 -134.10(16) . . . . ?
C13 C14 C15 C16 -2.0(2) . . . . ?
C13 C17 C18 C16 -2.2(2) . . . . ?
C14 C13 C17 C18 -0.1(2) . . . . ?
C14 C15 C16 C18 -0.2(2) . . . . ?
C14 C15 C16 C19 -179.17(17) . . . . ?
C15 C14 C13 C17 2.2(2) . . . . ?
C15 C16 C18 C17 2.4(2) . . . . ?
C15 C16 C19 C20 -49.5(2) . . . . ?
C15 C16 C19 C25 132.85(19) . . . . ?
C16 C19 C20 C21 -177.52(18) . . . . ?
C17 C18 C16 C19 -178.66(18) . . . . ?
C18 C16 C19 C20 131.54(18) . . . . ?
C18 C16 C19 C25 -46.1(2) . . . . ?
C19 C20 C21 C22 179.66(17) . . . . ?
C19 C20 C21 C26 -0.1(2) . . . . ?
C19 C25 N2 C26 0.0(2) . . . . ?
C20 C21 C22 C23 -179.84(19) . . . . ?
C20 C21 C26 C27 -178.96(16) . . . . ?
C21 C20 C19 C25 0.1(2) . . . . ?
C21 C22 C23 C24 -0.8(2) . . . . ?
C21 C26 N2 C25 -0.0(2) . . . . ?
C21 C26 C27 C24 -1.6(2) . . . . ?
C22 C21 C26 C27 1.3(2) . . . . ?
C22 C23 C24 C27 0.5(2) . . . . ?
C22 C23 C24 C28 -179.17(18) . . . . ?
C23 C22 C21 C26 -0.1(2) . . . . ?
C23 C24 C27 C26 0.7(2) . . . . ?
C23 C24 C28 C29 179.20(18) . . . . ?
C24 C27 N3 C30 0.5(2) . . . . ?
C24 C28 C29 C30 -0.1(2) . . . . ?
C24 C28 C29 C31 179.93(16) . . . . ?
C25 N2 C26 C27 179.00(17) . . . . ?
C26 C27 N3 C30 -179.60(18) . . . . ?
C26 C27 C24 C28 -179.62(16) . . . . ?
C27 N3 C30 C29 -1.1(2) . . . . ?
C27 C24 C28 C29 -0.5(2) . . . . ?
C28 C29 C31 C32 8.9(2) . . . . ?
C28 C29 C31 C36 -170.67(18) . . . . ?
C29 C31 C32 C33 179.50(17) . . . . ?
C29 C31 C36 C35 -179.46(17) . . . . ?
C30 C29 C31 C32 -171.01(18) . . . . ?
C30 C29 C31 C36 9.4(2) . . . . ?
C31 C32 C33 C34 0.2(2) . . . . ?
C31 C36 C35 C34 -0.3(2) . . . . ?
C32 C31 C36 C35 0.9(2) . . . . ?
C32 C33 C34 C35 0.5(2) . . . . ?
C33 C32 C31 C36 -0.9(2) . . . . ?
C33 C34 N4 C37 -150.81(17) . . . . ?
C33 C34 N4 C43 32.2(2) . . . . ?
C33 C34 C35 C36 -0.4(2) . . . . ?
C34 N4 C37 C38 -140.39(17) . . . . ?
C34 N4 C37 C42 40.1(2) . . . . ?
C34 N4 C43 C44 -131.21(18) . . . . ?
C34 N4 C43 C48 49.0(2) . . . . ?
C35 C34 N4 C37 30.3(2) . . . . ?
C35 C34 N4 C43 -146.62(17) . . . . ?
C37 N4 C43 C44 51.8(2) . . . . ?
C37 N4 C43 C48 -128.02(18) . . . . ?
C37 C38 C39 C40 -0.1(2) . . . . ?
C37 C42 C41 C40 -1.1(2) . . . . ?
C38 C37 N4 C43 36.6(2) . . . . ?
C38 C37 C42 C41 2.3(2) . . . . ?
C38 C39 C40 C41 1.4(2) . . . . ?
C39 C38 C37 C42 -1.7(2) . . . . ?
C39 C40 C41 C42 -0.8(3) . . . . ?
C42 C37 N4 C43 -142.90(18) . . . . ?
C43 C44 C45 C46 0.1(3) . . . . ?
C43 C48 C47 C46 -0.5(3) . . . . ?
C44 C43 C48 C47 1.3(2) . . . . ?
C44 C45 C46 C47 0.7(3) . . . . ?
C45 C44 C43 C48 -1.1(3) . . . . ?
C45 C46 C47 C48 -0.5(3) . . . . ?
